data_2105349
loop_
_publ_author_name
'Chevalier, R.'
'Meyer, P.'
'Rimsky, A.'

_publ_section_title
;
 Structure d une phase du nitrate d argent instable a temperature et
 pression ordinaires
;
_journal_name_full 'Acta Crystallographica B (24,1968-38,1982)'
_journal_page_first 1143
_journal_page_last 1146
_journal_paper_doi 10.1107/S0567740876004846
_journal_volume 32
_journal_year 1976
_chemical_formula_sum 'Ag N O3'
_chemical_name_systematic 'Ag (N O3)'
_space_group_IT_number 161
_symmetry_space_group_name_Hall 'R 3 -2"c'
_symmetry_space_group_name_H-M 'R 3 c :H'
_cell_angle_alpha 90
_cell_angle_beta 90
_cell_angle_gamma 120
_cell_formula_units_Z 6
_cell_length_a 5.16
_cell_length_b 5.16
_cell_length_c 16.58
_cell_volume 382.309
_citation_journal_id_ASTM ACBCAR
_cod_data_source_file silver1-2_432.cif
_cod_data_source_block Ag1N1O3
_cod_original_formula_sum 'Ag1 N1 O3'
_cod_database_code 2105349

loop_
_symmetry_equiv_pos_as_xyz
x,y,z
-y,x-y,z
-x+y,-x,z
-y,-x,z+1/2
x,x-y,z+1/2
-x+y,y,z+1/2
x+2/3,y+1/3,z+1/3
-y+2/3,x-y+1/3,z+1/3
-x+y+2/3,-x+1/3,z+1/3
-y+2/3,-x+1/3,z+5/6
x+2/3,x-y+1/3,z+5/6
-x+y+2/3,y+1/3,z+5/6
x+1/3,y+2/3,z+2/3
-y+1/3,x-y+2/3,z+2/3
-x+y+1/3,-x+2/3,z+2/3
-y+1/3,-x+2/3,z+7/6
x+1/3,x-y+2/3,z+7/6
-x+y+1/3,y+2/3,z+7/6

loop_
_atom_site_label
_atom_site_type_symbol
_atom_site_fract_x
_atom_site_fract_y
_atom_site_fract_z
_atom_site_occupancy
_atom_site_U_iso_or_equiv
N1 N+5 0 0 0.2245 1 0.0
Ag1 Ag+1 0 0 0 1 0.0
O1 O-2 0.2748 0.199 0.2208 1 0.0
